data_4344510
loop_
_publ_author_name
'Huffman, J.C.'
'Moody, D.C.'
'Schaeffer, R.'

_publ_section_title
;
 Studies of boranes. XLV. Crystal and molecular structure, improved
 synthesis, and reactions of tridecaborane(19)
;
_journal_name_full 'Inorganic Chemistry'
_journal_page_first 227
_journal_page_last 232
_journal_volume 15
_journal_year 1976
_chemical_formula_sum 'B13 H19'
_space_group_IT_number 14
_symmetry_space_group_name_Hall '-P 2ybc'
_symmetry_space_group_name_H-M 'P 1 21/c 1'
_cell_angle_alpha 90
_cell_angle_beta 97.69
_cell_angle_gamma 90
_cell_formula_units_Z 4
_cell_length_a 9.217
_cell_length_b 6.498
_cell_length_c 19.719
_cell_volume 1170.390
_citation_journal_id_ASTM INOCAJ
_cod_data_source_file Huffman_INOCAJ_1976_1599.cif
_cod_data_source_block H19B13
_cod_original_cell_volume 1170.39
_cod_original_formula_sum 'H19 B13'
_cod_database_code 4344510

loop_
_symmetry_equiv_pos_as_xyz
x,y,z
-x,y+1/2,-z+1/2
-x,-y,-z
x,-y-1/2,z-1/2

loop_
_atom_site_label
_atom_site_type_symbol
_atom_site_fract_x
_atom_site_fract_y
_atom_site_fract_z
_atom_site_occupancy
_atom_site_U_iso_or_equiv
B11 B 0.5966 0.464 0.4077 1 0.0
H19 H 0.713 0.461 0.3776 1 0.0
B1 B 0.2877 0.3484 0.311 1 0.0
B9 B 0.4455 0.3099 0.365 1 0.0
H17 H 0.2449 -0.061 0.301 1 0.0
B8 B 0.2662 0.3378 0.3992 1 0.0
B3 B 0.5132 0.0449 0.3582 1 0.0
B12 B 0.7562 0.31 0.4131 1 0.0
H15 H 0.6291 0.0169 0.3302 1 0.0
B6 B 0.1376 -0.0258 0.3367 1 0.0
B5 B 0.2276 0.1081 0.2746 1 0.0
H16 H 0.7758 0.2096 0.3611 1 0.0
H7 H 0.0998 0.0903 0.4561 1 0.0
H8 H 0.2558 0.4693 0.4323 1 0.0
H3 H 0.4653 -0.0956 0.3788 1 0.0
B10 B 0.593 0.2055 0.4302 1 0.0
B7 B 0.1675 0.1096 0.4135 1 0.0
H4 H 0.4744 0.2087 0.245 1 0.0
H10 H 0.5964 0.5942 0.4429 1 0.0
H13 H 0.5211 0.4858 0.355 1 0.0
H2 H 0.0302 0.3194 0.3225 1 0.0
B2 B 0.127 0.2352 0.3366 1 0.0
H18 H 0.2079 -0.07 0.3905 1 0.0
H1 H 0.2692 0.4954 0.2843 1 0.0
H11 H 0.8534 0.3536 0.4506 1 0.0
H14 H 0.2969 0.175 0.4353 1 0.0
B4 B 0.4177 0.1788 0.2897 1 0.0
B13 B 0.7066 0.0592 0.3867 1 0.0
H6 H 0.0417 -0.1463 0.3239 1 0.0
H5 H 0.1748 0.0962 0.2192 1 0.0
H9 H 0.5788 0.1652 0.4829 1 0.0
H12 H 0.7659 -0.0676 0.4054 1 0.0
